data_2204501
loop_
_publ_author_name
'Coe, Benjamin J.'
'Curati, Naomi R. M.'
'Grabowski, Simon R.'
'Horton, Peter N.'
'Hursthouse, Michael B.'

_publ_section_title
;<i>cis</i>-Bis(2,2'-bipyridyl-\k^2^<i>N</i>,<i>N</i>')chloro(1-phenyl-4,4'-bipyridinium-\k<i>N</i>^1'^)ruthenium(II)
 bis(hexafluorophosphate)
;
_journal_issue 11
_journal_name_full 'Acta Crystallographica Section E'
_journal_page_first m1562
_journal_page_last m1564
_journal_paper_doi 10.1107/S1600536804024006
_journal_volume 60
_journal_year 2004
_chemical_formula_iupac '[Ru Cl (C16 H13 N2) (C10 H8 N2)2] (P F6)2'
_chemical_formula_moiety 'C36 H29 Cl N6 Ru 2+, 2F6 P -'
_chemical_formula_sum 'C36 H29 Cl F12 N6 P2 Ru'
_chemical_formula_weight 972.11
_space_group_IT_number 14
_symmetry_cell_setting monoclinic
_symmetry_space_group_name_Hall '-P 2ybc'
_symmetry_space_group_name_H-M 'P 1 21/c 1'
_atom_sites_solution_hydrogens geom
_atom_sites_solution_primary direct
_atom_sites_solution_secondary difmap
_audit_creation_method SHELXL-97
_cell_angle_alpha 90.00
_cell_angle_beta 104.80(4)
_cell_angle_gamma 90.00
_cell_formula_units_Z 4
_cell_length_a 12.687(3)
_cell_length_b 23.424(17)
_cell_length_c 12.956(8)
_cell_measurement_reflns_used 8598
_cell_measurement_temperature 120(2)
_cell_measurement_theta_max 27.485
_cell_measurement_theta_min 2.910
_cell_volume 3723(4)
_computing_cell_refinement 'DENZO and COLLECT (Hooft, 1998)'
_computing_data_collection 'DENZO (Otwinowski & Minor, 1997)'
_computing_data_reduction 'DENZO and COLLECT'
_computing_molecular_graphics 'CAMERON (Watkin et al., 1993)'
_computing_publication_material reference?
_computing_structure_refinement 'SHELXL97 (Sheldrick, 1997)'
_computing_structure_solution 'SHELXS97 (Sheldrick, 1997)'
_diffrn_ambient_temperature 120(2)
_diffrn_detector_area_resol_mean 9.091
_diffrn_measured_fraction_theta_full 0.999
_diffrn_measured_fraction_theta_max 0.999
_diffrn_measurement_device_type 'Nonius KappaCCD area-detector'
_diffrn_measurement_method '\f and \w scans to fill Ewald Sphere'
_diffrn_radiation_monochromator graphite
_diffrn_radiation_type MoK\a
_diffrn_radiation_wavelength 0.71073
_diffrn_reflns_av_R_equivalents 0.0970
_diffrn_reflns_av_sigmaI/netI 0.0892
_diffrn_reflns_limit_h_max 15
_diffrn_reflns_limit_h_min -16
_diffrn_reflns_limit_k_max 30
_diffrn_reflns_limit_k_min -30
_diffrn_reflns_limit_l_max 16
_diffrn_reflns_limit_l_min -16
_diffrn_reflns_number 50477
_diffrn_reflns_theta_full 27.48
_diffrn_reflns_theta_max 27.48
_diffrn_reflns_theta_min 3.07
_diffrn_standards_decay_% 0
_diffrn_standards_number 0
_exptl_absorpt_coefficient_mu 0.678
_exptl_absorpt_correction_T_max 0.9800
_exptl_absorpt_correction_T_min 0.7828
_exptl_absorpt_correction_type multi-scan
_exptl_absorpt_process_details '(SORTAV, Blessing, 1995, 1997)'
_exptl_crystal_colour Red
_exptl_crystal_density_diffrn 1.735
_exptl_crystal_density_method 'not measured'
_exptl_crystal_description Plate
_exptl_crystal_F_000 1944
_exptl_crystal_size_max 0.38
_exptl_crystal_size_mid 0.22
_exptl_crystal_size_min 0.03
_refine_diff_density_max 1.395
_refine_diff_density_min -0.486
_refine_ls_extinction_method none
_refine_ls_goodness_of_fit_ref 1.026
_refine_ls_hydrogen_treatment constr
_refine_ls_matrix_type full
_refine_ls_number_parameters 651
_refine_ls_number_reflns 8537
_refine_ls_number_restraints 612
_refine_ls_restrained_S_all 0.998
_refine_ls_R_factor_all 0.1154
_refine_ls_R_factor_gt 0.0598
_refine_ls_shift/su_max 0.000
_refine_ls_shift/su_mean 0.000
_refine_ls_structure_factor_coef Fsqd
_refine_ls_weighting_details 'calc w = 1/[\s^2^(Fo^2^)+(0.0483P)^2^+5.3619P] where P = (Fo^2^+2Fc^2^)/3'
_refine_ls_weighting_scheme calc
_refine_ls_wR_factor_gt 0.1108
_refine_ls_wR_factor_ref 0.1277
_reflns_number_gt 5485
_reflns_number_total 8537
_reflns_threshold_expression I>2\s(I)
_cod_data_source_file gh6001.cif
_cod_data_source_block I
_cod_original_cell_volume 3722(4)
_cod_original_sg_symbol_H-M 'P 21/c'
_cod_database_code 2204501
_cod_database_fobs_code 2204501

loop_
_symmetry_equiv_pos_as_xyz
'x, y, z'
'-x, y+1/2, -z+1/2'
'-x, -y, -z'
'x, -y-1/2, z-1/2'

loop_
_atom_site_label
_atom_site_fract_x
_atom_site_fract_y
_atom_site_fract_z
_atom_site_U_iso_or_equiv
_atom_site_adp_type
_atom_site_calc_flag
_atom_site_refinement_flags
_atom_site_occupancy
_atom_site_disorder_assembly
_atom_site_disorder_group
_atom_site_type_symbol
Ru1 0.75061(3) 0.111296(13) 0.21958(3) 0.02808(11) Uani d . 1 . . Ru
Cl1 0.64391(9) 0.04872(4) 0.08574(9) 0.0369(3) Uani d . 1 . . Cl
C1 0.9900(3) 0.11951(17) 0.2087(3) 0.0333(10) Uani d . 1 . . C
H1 1.0009 0.1338 0.2793 0.040 Uiso calc R 1 . . H
C2 1.0783(3) 0.11734(17) 0.1661(3) 0.0336(10) Uani d . 1 . . C
H2 1.1479 0.1298 0.2066 0.040 Uiso calc R 1 . . H
C3 1.0648(3) 0.09659(17) 0.0622(3) 0.0308(10) Uani d . 1 . . C
C4 0.9614(3) 0.07829(19) 0.0102(4) 0.0373(11) Uani d . 1 . . C
H4 0.9484 0.0632 -0.0600 0.045 Uiso calc R 1 . . H
C5 0.8782(4) 0.08157(18) 0.0581(4) 0.0362(10) Uani d . 1 . . C
H5 0.8084 0.0683 0.0200 0.043 Uiso calc R 1 . . H
C6 1.1534(3) 0.09743(17) 0.0066(3) 0.0313(10) Uani d . 1 . . C
C7 1.2622(3) 0.08703(17) 0.0571(3) 0.0331(10) Uani d . 1 . . C
H7 1.2821 0.0765 0.1304 0.040 Uiso calc R 1 . . H
C8 1.3411(3) 0.09177(18) 0.0027(3) 0.0344(10) Uani d . 1 . . C
H8 1.4152 0.0844 0.0381 0.041 Uiso calc R 1 . . H
C9 1.2097(4) 0.11577(18) -0.1524(4) 0.0364(10) Uani d . 1 . . C
H9 1.1916 0.1257 -0.2260 0.044 Uiso calc R 1 . . H
C10 1.1287(4) 0.11082(19) -0.1009(3) 0.0370(10) Uani d . 1 . . C
H10 1.0549 0.1166 -0.1391 0.044 Uiso calc R 1 . . H
C11 1.3976(3) 0.11371(18) -0.1598(3) 0.0346(10) Uani d . 1 . . C
C12 1.3931(4) 0.1609(2) -0.2240(4) 0.0431(11) Uani d . 1 . . C
H12 1.3387 0.1893 -0.2285 0.052 Uiso calc R 1 . . H
C13 1.4703(4) 0.1655(2) -0.2816(4) 0.0506(13) Uani d . 1 . . C
H13 1.4696 0.1978 -0.3262 0.061 Uiso calc R 1 . . H
C14 1.5476(4) 0.1243(2) -0.2752(4) 0.0493(13) Uani d . 1 . . C
H14 1.5998 0.1278 -0.3160 0.059 Uiso calc R 1 . . H
C15 1.5501(4) 0.0781(2) -0.2104(4) 0.0458(12) Uani d . 1 . . C
H15 1.6049 0.0499 -0.2057 0.055 Uiso calc R 1 . . H
C16 1.4748(3) 0.07181(19) -0.1519(3) 0.0357(10) Uani d . 1 . . C
H16 1.4760 0.0395 -0.1073 0.043 Uiso calc R 1 . . H
N1 0.8894(3) 0.10280(13) 0.1574(3) 0.0303(8) Uani d . 1 . . N
N2 1.3138(3) 0.10693(14) -0.1012(3) 0.0318(8) Uani d . 1 . . N
C21 0.8645(4) 0.00676(18) 0.3363(4) 0.0398(11) Uani d . 1 . . C
H21 0.9263 0.0183 0.3128 0.048 Uiso calc R 1 . . H
C22 0.8682(4) -0.04451(19) 0.3905(4) 0.0443(12) Uani d . 1 . . C
H22 0.9321 -0.0674 0.4040 0.053 Uiso calc R 1 . . H
C23 0.7811(5) -0.0620(2) 0.4243(4) 0.0486(13) Uani d . 1 . . C
H23 0.7822 -0.0974 0.4602 0.058 Uiso calc R 1 . . H
C24 0.6908(4) -0.02721(19) 0.4056(3) 0.0411(11) Uani d . 1 . . C
H24 0.6287 -0.0386 0.4287 0.049 Uiso calc R 1 . . H
C25 0.6903(4) 0.02437(18) 0.3530(3) 0.0355(10) Uani d . 1 . . C
C26 0.6005(4) 0.06549(18) 0.3333(3) 0.0342(10) Uani d . 1 . . C
C27 0.5062(4) 0.0586(2) 0.3675(4) 0.0415(11) Uani d . 1 . . C
H27 0.4951 0.0248 0.4037 0.050 Uiso calc R 1 . . H
C28 0.4289(4) 0.1013(2) 0.3483(4) 0.0453(12) Uani d . 1 . . C
H28 0.3644 0.0972 0.3721 0.054 Uiso calc R 1 . . H
C29 0.4453(4) 0.1496(2) 0.2947(4) 0.0427(11) Uani d . 1 . . C
H29 0.3931 0.1796 0.2815 0.051 Uiso calc R 1 . . H
C30 0.5389(3) 0.15359(19) 0.2607(3) 0.0358(10) Uani d . 1 . . C
H30 0.5498 0.1869 0.2229 0.043 Uiso calc R 1 . . H
N21 0.7769(3) 0.04043(14) 0.3160(3) 0.0319(8) Uani d . 1 . . N
N22 0.6160(3) 0.11275(14) 0.2780(3) 0.0312(8) Uani d . 1 . . N
C31 0.6522(3) 0.18837(18) 0.0307(3) 0.0340(10) Uani d . 1 . . C
H31 0.6265 0.1541 -0.0066 0.041 Uiso calc R 1 . . H
C32 0.6250(4) 0.23930(19) -0.0205(4) 0.0403(11) Uani d . 1 . . C
H32 0.5789 0.2403 -0.0909 0.048 Uiso calc R 1 . . H
C33 0.6650(4) 0.28928(19) 0.0308(4) 0.0397(11) Uani d . 1 . . C
H33 0.6482 0.3251 -0.0037 0.048 Uiso calc R 1 . . H
C34 0.7295(3) 0.28589(17) 0.1329(4) 0.0341(10) Uani d . 1 . . C
H34 0.7587 0.3198 0.1695 0.041 Uiso calc R 1 . . H
C35 0.7525(3) 0.23367(17) 0.1832(3) 0.0308(9) Uani d . 1 . . C
C36 0.8151(3) 0.22600(17) 0.2942(3) 0.0293(9) Uani d . 1 . . C
C37 0.8586(4) 0.27001(19) 0.3628(4) 0.0378(11) Uani d . 1 . . C
H37 0.8500 0.3084 0.3385 0.045 Uiso calc R 1 . . H
C38 0.9141(4) 0.25818(19) 0.4658(4) 0.0416(11) Uani d . 1 . . C
H38 0.9450 0.2882 0.5133 0.050 Uiso calc R 1 . . H
C39 0.9246(4) 0.2024(2) 0.4997(3) 0.0394(11) Uani d . 1 . . C
H39 0.9629 0.1933 0.5708 0.047 Uiso calc R 1 . . H
C40 0.8789(3) 0.16000(18) 0.4291(3) 0.0343(10) Uani d . 1 . . C
H40 0.8852 0.1216 0.4535 0.041 Uiso calc R 1 . . H
N31 0.7130(3) 0.18468(13) 0.1306(3) 0.0288(8) Uani d . 1 . . N
N32 0.8261(3) 0.17033(14) 0.3281(3) 0.0281(8) Uani d . 1 . . N
F1 1.3343(12) 0.1808(5) 0.4946(14) 0.081(5) Uani d PDU 0.45(2) A 1 F
F2 1.2107(13) 0.1984(7) 0.5870(11) 0.074(4) Uani d PDU 0.45(2) A 1 F
F3 1.1527(10) 0.2741(5) 0.4872(17) 0.097(5) Uani d PDU 0.45(2) A 1 F
F4 1.1588(13) 0.1890(8) 0.4098(12) 0.117(6) Uani d PDU 0.45(2) A 1 F
F5 1.2749(13) 0.2566(7) 0.3927(18) 0.124(6) Uani d PDU 0.45(2) A 1 F
F6 1.3279(8) 0.2662(5) 0.569(2) 0.105(6) Uani d PDU 0.45(2) A 1 F
P1 1.2432(9) 0.2276(4) 0.4897(12) 0.072(3) Uani d PDU 0.45(2) A 1 P
F101 1.3098(7) 0.2751(3) 0.4877(12) 0.080(3) Uani d PDU 0.55(2) A 2 F
F102 1.2117(11) 0.2166(7) 0.5690(9) 0.071(3) Uani d PDU 0.55(2) A 2 F
F103 1.1430(8) 0.1748(4) 0.4139(9) 0.060(3) Uani d PDU 0.55(2) A 2 F
F104 1.1295(8) 0.2679(5) 0.4225(14) 0.092(4) Uani d PDU 0.55(2) A 2 F
F105 1.2439(7) 0.2296(5) 0.3349(8) 0.078(3) Uani d PDU 0.55(2) A 2 F
F106 1.3239(8) 0.1792(4) 0.4792(11) 0.059(3) Uani d PDU 0.55(2) A 2 F
P101 1.2279(5) 0.2245(3) 0.4527(7) 0.0457(16) Uani d PDU 0.55(2) A 2 P
F11 1.2027(7) -0.0807(4) 0.2224(7) 0.054(2) Uani d PDU 0.581(5) B 1 F
F12 1.0650(8) -0.0206(6) 0.2242(11) 0.038(3) Uani d PDU 0.581(5) B 1 F
F13 1.1163(4) -0.0208(3) 0.4038(4) 0.0532(17) Uani d PDU 0.581(5) B 1 F
F14 1.2366(4) 0.0037(2) 0.3098(5) 0.0577(18) Uani d PDU 0.581(5) B 1 F
F15 1.2575(4) -0.0787(2) 0.4007(3) 0.0438(14) Uani d PDU 0.581(5) B 1 F
F16 1.0847(4) -0.10382(18) 0.3157(4) 0.0492(15) Uani d PDU 0.581(5) B 1 F
P11 1.1611(4) -0.0492(2) 0.3136(4) 0.0307(10) Uani d PDU 0.581(5) B 1 P
F111 1.1848(13) -0.0931(5) 0.2491(11) 0.091(6) Uani d PDU 0.419(5) B 2 F
F112 1.0578(11) -0.0255(9) 0.2354(15) 0.047(5) Uani d PDU 0.419(5) B 2 F
F113 1.1773(7) 0.0282(3) 0.3503(5) 0.062(2) Uani d PDU 0.419(5) B 2 F
F114 1.2220(5) -0.0060(3) 0.2088(6) 0.059(2) Uani d PDU 0.419(5) B 2 F
F115 1.3033(6) -0.0400(4) 0.3723(5) 0.063(2) Uani d PDU 0.419(5) B 2 F
F116 1.1404(8) -0.0588(5) 0.3988(7) 0.078(3) Uani d PDU 0.419(5) B 2 F
P111 1.1815(6) -0.0333(3) 0.3028(6) 0.0393(17) Uani d PDU 0.419(5) B 2 P

loop_
_atom_site_aniso_label
_atom_site_aniso_U_11
_atom_site_aniso_U_22
_atom_site_aniso_U_33
_atom_site_aniso_U_12
_atom_site_aniso_U_13
_atom_site_aniso_U_23
Ru1 0.0348(2) 0.02182(17) 0.0286(2) -0.00108(15) 0.00990(14) -0.00148(15)
Cl1 0.0439(6) 0.0312(6) 0.0360(6) -0.0081(5) 0.0110(5) -0.0054(5)
C1 0.034(2) 0.035(2) 0.030(2) 0.0032(19) 0.007(2) -0.0032(19)
C2 0.035(2) 0.032(2) 0.029(2) 0.0009(19) 0.0006(19) -0.0024(19)
C3 0.037(2) 0.025(2) 0.030(2) 0.0036(17) 0.008(2) 0.0003(17)
C4 0.039(3) 0.044(3) 0.030(2) -0.007(2) 0.010(2) -0.011(2)
C5 0.034(2) 0.036(3) 0.039(3) -0.0059(19) 0.010(2) -0.007(2)
C6 0.037(3) 0.027(2) 0.030(2) -0.0001(17) 0.008(2) -0.0063(18)
C7 0.039(3) 0.031(2) 0.030(2) -0.0003(19) 0.008(2) -0.0025(19)
C8 0.033(2) 0.034(2) 0.033(3) 0.0007(18) 0.002(2) -0.0026(19)
C9 0.041(3) 0.039(3) 0.028(2) 0.000(2) 0.007(2) -0.005(2)
C10 0.034(2) 0.043(3) 0.032(3) -0.001(2) 0.005(2) -0.009(2)
C11 0.039(2) 0.033(2) 0.033(2) -0.009(2) 0.010(2) -0.008(2)
C12 0.053(3) 0.037(3) 0.042(3) -0.005(2) 0.018(2) -0.002(2)
C13 0.062(3) 0.047(3) 0.045(3) -0.010(3) 0.018(3) 0.004(2)
C14 0.047(3) 0.059(3) 0.047(3) -0.016(2) 0.024(3) -0.003(3)
C15 0.042(3) 0.048(3) 0.049(3) -0.005(2) 0.015(2) -0.003(2)
C16 0.032(2) 0.040(3) 0.035(3) -0.007(2) 0.009(2) -0.003(2)
N1 0.036(2) 0.0267(19) 0.029(2) 0.0030(15) 0.0105(16) -0.0019(15)
N2 0.037(2) 0.0274(19) 0.032(2) -0.0028(15) 0.0104(17) -0.0031(16)
C21 0.050(3) 0.032(2) 0.037(3) 0.005(2) 0.011(2) -0.006(2)
C22 0.070(3) 0.028(2) 0.033(3) 0.013(2) 0.011(2) -0.003(2)
C23 0.084(4) 0.028(3) 0.032(3) -0.004(3) 0.013(3) -0.002(2)
C24 0.061(3) 0.037(3) 0.027(3) -0.011(2) 0.015(2) -0.003(2)
C25 0.053(3) 0.029(2) 0.026(2) -0.004(2) 0.013(2) -0.0019(19)
C26 0.047(3) 0.031(2) 0.027(2) -0.007(2) 0.013(2) -0.0050(19)
C27 0.054(3) 0.038(3) 0.036(3) -0.010(2) 0.018(2) -0.002(2)
C28 0.044(3) 0.057(3) 0.040(3) -0.011(2) 0.021(2) -0.011(2)
C29 0.040(3) 0.043(3) 0.047(3) -0.002(2) 0.014(2) -0.008(2)
C30 0.036(3) 0.033(2) 0.036(3) -0.0007(19) 0.006(2) -0.005(2)
N21 0.050(2) 0.0221(18) 0.0258(19) 0.0033(16) 0.0131(17) -0.0030(15)
N22 0.034(2) 0.0311(19) 0.031(2) -0.0042(16) 0.0113(16) -0.0072(17)
C31 0.036(2) 0.031(2) 0.034(3) -0.0028(18) 0.007(2) -0.004(2)
C32 0.043(3) 0.038(3) 0.035(3) -0.001(2) 0.001(2) 0.005(2)
C33 0.046(3) 0.032(2) 0.040(3) 0.004(2) 0.010(2) 0.010(2)
C34 0.041(3) 0.022(2) 0.041(3) -0.0016(18) 0.013(2) 0.0003(19)
C35 0.031(2) 0.029(2) 0.035(3) -0.0016(18) 0.013(2) -0.0017(19)
C36 0.028(2) 0.030(2) 0.033(2) 0.0002(17) 0.0131(19) -0.0044(19)
C37 0.044(3) 0.031(2) 0.039(3) -0.003(2) 0.013(2) -0.003(2)
C38 0.046(3) 0.036(3) 0.043(3) -0.005(2) 0.012(2) -0.013(2)
C39 0.046(3) 0.045(3) 0.026(2) 0.002(2) 0.008(2) -0.004(2)
C40 0.042(3) 0.031(2) 0.031(3) 0.0005(19) 0.013(2) -0.002(2)
N31 0.0317(19) 0.0272(18) 0.028(2) 0.0002(14) 0.0081(16) 0.0010(15)
N32 0.0308(19) 0.0281(18) 0.027(2) -0.0017(14) 0.0111(16) -0.0047(15)
F1 0.112(11) 0.060(9) 0.064(9) 0.018(7) 0.009(7) -0.016(6)
F2 0.104(8) 0.056(8) 0.064(7) 0.028(6) 0.021(6) 0.009(5)
F3 0.082(7) 0.051(6) 0.146(13) 0.011(5) 0.005(8) 0.030(7)
F4 0.151(12) 0.115(12) 0.066(8) -0.051(9) -0.005(8) 0.003(8)
F5 0.165(13) 0.089(11) 0.134(14) -0.008(9) 0.065(12) 0.055(11)
F6 0.092(7) 0.062(6) 0.155(16) -0.010(5) 0.018(8) -0.049(8)
P1 0.088(5) 0.034(3) 0.095(7) -0.001(3) 0.024(4) 0.008(4)
F101 0.083(5) 0.048(4) 0.101(9) -0.022(3) 0.009(6) 0.002(5)
F102 0.089(6) 0.081(9) 0.055(6) 0.008(5) 0.038(5) -0.006(5)
F103 0.065(5) 0.046(4) 0.060(5) -0.019(3) -0.001(4) 0.009(3)
F104 0.073(5) 0.058(5) 0.144(11) 0.021(4) 0.027(6) 0.034(6)
F105 0.087(5) 0.093(7) 0.057(5) -0.009(4) 0.024(4) 0.023(4)
F106 0.054(5) 0.052(7) 0.080(7) 0.005(4) 0.032(5) -0.001(5)
P101 0.046(2) 0.031(2) 0.063(4) -0.0042(15) 0.018(2) 0.005(2)
F11 0.032(3) 0.087(6) 0.042(4) 0.015(3) 0.006(3) -0.017(4)
F12 0.051(5) 0.031(4) 0.027(5) 0.010(4) 0.002(4) 0.003(3)
F13 0.050(3) 0.071(4) 0.036(3) 0.016(3) 0.005(2) -0.021(3)
F14 0.052(3) 0.039(3) 0.079(5) -0.016(3) 0.011(3) 0.002(3)
F15 0.048(3) 0.043(3) 0.033(3) 0.011(2) -0.005(2) -0.010(2)
F16 0.053(3) 0.037(3) 0.053(3) -0.008(2) 0.006(2) 0.009(2)
P11 0.0355(18) 0.031(2) 0.0245(19) 0.0020(15) 0.0053(13) -0.0040(15)
F111 0.149(13) 0.028(5) 0.080(10) 0.025(6) -0.002(7) -0.021(6)
F112 0.040(6) 0.066(10) 0.036(8) -0.009(5) 0.014(5) -0.008(6)
F113 0.086(6) 0.046(4) 0.045(4) 0.005(4) -0.003(4) -0.016(3)
F114 0.056(5) 0.079(5) 0.045(5) 0.007(4) 0.023(4) 0.020(4)
F115 0.062(5) 0.083(6) 0.040(4) 0.016(4) 0.006(4) -0.005(4)
F116 0.083(7) 0.104(8) 0.047(5) -0.028(6) 0.017(5) 0.027(6)
P111 0.053(4) 0.034(4) 0.034(2) 0.006(3) 0.015(2) 0.002(2)

loop_
_atom_type_symbol
_atom_type_description
_atom_type_scat_dispersion_real
_atom_type_scat_dispersion_imag
_atom_type_scat_source
C C 0.0033 0.0016 'International Tables Vol C Tables 4.2.6.8 and 6.1.1.4'
H H 0.0000 0.0000 'International Tables Vol C Tables 4.2.6.8 and 6.1.1.4'
N N 0.0061 0.0033 'International Tables Vol C Tables 4.2.6.8 and 6.1.1.4'
F F 0.0171 0.0103 'International Tables Vol C Tables 4.2.6.8 and 6.1.1.4'
P P 0.1023 0.0942 'International Tables Vol C Tables 4.2.6.8 and 6.1.1.4'
Ru Ru -1.2594 0.8363 'International Tables Vol C Tables 4.2.6.8 and 6.1.1.4'
Cl Cl 0.1484 0.1585 'International Tables Vol C Tables 4.2.6.8 and 6.1.1.4'

loop_
_geom_angle_atom_site_label_1
_geom_angle_atom_site_label_2
_geom_angle_atom_site_label_3
_geom_angle
_geom_angle_publ_flag
N32 Ru1 N22 91.32(13) yes
N32 Ru1 N21 98.91(14) yes
N22 Ru1 N21 78.99(14) yes
N32 Ru1 N31 79.60(15) yes
N22 Ru1 N31 95.61(13) yes
N21 Ru1 N31 174.40(13) yes
N32 Ru1 N1 92.09(13) yes
N22 Ru1 N1 175.56(13) yes
N21 Ru1 N1 97.65(13) yes
N31 Ru1 N1 87.81(13) yes
N32 Ru1 Cl1 173.48(10) yes
N22 Ru1 Cl1 84.68(10) yes
N21 Ru1 Cl1 85.41(11) yes
N31 Ru1 Cl1 95.63(11) yes
N1 Ru1 Cl1 92.18(10) yes
N1 C1 C2 124.3(4) ?
N1 C1 H1 117.9 ?
C2 C1 H1 117.9 ?
C1 C2 C3 119.2(4) ?
C1 C2 H2 120.4 ?
C3 C2 H2 120.4 ?
C4 C3 C2 116.4(4) ?
C4 C3 C6 120.7(4) ?
C2 C3 C6 122.7(4) ?
C5 C4 C3 120.8(4) ?
C5 C4 H4 119.6 ?
C3 C4 H4 119.6 ?
N1 C5 C4 123.4(4) ?
N1 C5 H5 118.3 ?
C4 C5 H5 118.3 ?
C10 C6 C7 117.1(4) ?
C10 C6 C3 119.2(4) ?
C7 C6 C3 123.7(4) ?
C8 C7 C6 120.8(4) ?
C8 C7 H7 119.6 ?
C6 C7 H7 119.6 ?
N2 C8 C7 120.0(4) ?
N2 C8 H8 120.0 ?
C7 C8 H8 120.0 ?
N2 C9 C10 121.1(4) ?
N2 C9 H9 119.5 ?
C10 C9 H9 119.5 ?
C9 C10 C6 120.4(4) ?
C9 C10 H10 119.8 ?
C6 C10 H10 119.8 ?
C16 C11 C12 122.6(4) ?
C16 C11 N2 118.9(4) ?
C12 C11 N2 118.5(4) ?
C11 C12 C13 117.7(4) ?
C11 C12 H12 121.1 ?
C13 C12 H12 121.1 ?
C14 C13 C12 120.7(5) ?
C14 C13 H13 119.7 ?
C12 C13 H13 119.7 ?
C13 C14 C15 120.1(4) ?
C13 C14 H14 119.9 ?
C15 C14 H14 119.9 ?
C14 C15 C16 121.0(5) ?
C14 C15 H15 119.5 ?
C16 C15 H15 119.5 ?
C15 C16 C11 117.8(4) ?
C15 C16 H16 121.1 ?
C11 C16 H16 121.1 ?
C1 N1 C5 115.8(3) ?
C1 N1 Ru1 124.2(3) ?
C5 N1 Ru1 119.9(3) ?
C9 N2 C8 120.5(4) ?
C9 N2 C11 118.8(4) ?
C8 N2 C11 120.7(4) ?
N21 C21 C22 122.1(4) ?
N21 C21 H21 118.9 ?
C22 C21 H21 118.9 ?
C23 C22 C21 120.1(5) ?
C23 C22 H22 120.0 ?
C21 C22 H22 120.0 ?
C22 C23 C24 118.5(4) ?
C22 C23 H23 120.8 ?
C24 C23 H23 120.8 ?
C23 C24 C25 120.2(4) ?
C23 C24 H24 119.9 ?
C25 C24 H24 119.9 ?
N21 C25 C24 120.7(4) ?
N21 C25 C26 114.8(4) ?
C24 C25 C26 124.5(4) ?
N22 C26 C27 121.0(4) ?
N22 C26 C25 114.7(4) ?
C27 C26 C25 124.3(4) ?
C28 C27 C26 119.4(4) ?
C28 C27 H27 120.3 ?
C26 C27 H27 120.3 ?
C29 C28 C27 119.8(4) ?
C29 C28 H28 120.1 ?
C27 C28 H28 120.1 ?
C28 C29 C30 118.4(4) ?
C28 C29 H29 120.8 ?
C30 C29 H29 120.8 ?
N22 C30 C29 123.4(4) ?
N22 C30 H30 118.3 ?
C29 C30 H30 118.3 ?
C21 N21 C25 118.4(4) ?
C21 N21 Ru1 126.6(3) ?
C25 N21 Ru1 114.7(3) ?
C30 N22 C26 118.1(4) ?
C30 N22 Ru1 126.3(3) ?
C26 N22 Ru1 115.4(3) ?
N31 C31 C32 122.8(4) ?
N31 C31 H31 118.6 ?
C32 C31 H31 118.6 ?
C31 C32 C33 119.5(4) ?
C31 C32 H32 120.3 ?
C33 C32 H32 120.3 ?
C34 C33 C32 118.2(4) ?
C34 C33 H33 120.9 ?
C32 C33 H33 120.9 ?
C33 C34 C35 120.6(4) ?
C33 C34 H34 119.7 ?
C35 C34 H34 119.7 ?
N31 C35 C34 120.2(4) ?
N31 C35 C36 115.2(4) ?
C34 C35 C36 124.6(4) ?
N32 C36 C37 120.8(4) ?
N32 C36 C35 114.6(3) ?
C37 C36 C35 124.6(4) ?
C38 C37 C36 119.9(4) ?
C38 C37 H37 120.1 ?
C36 C37 H37 120.1 ?
C37 C38 C39 119.2(4) ?
C37 C38 H38 120.4 ?
C39 C38 H38 120.4 ?
C38 C39 C40 119.0(4) ?
C38 C39 H39 120.5 ?
C40 C39 H39 120.5 ?
N32 C40 C39 122.9(4) ?
N32 C40 H40 118.5 ?
C39 C40 H40 118.5 ?
C31 N31 C35 118.7(4) ?
C31 N31 Ru1 126.4(3) ?
C35 N31 Ru1 114.9(3) ?
C40 N32 C36 118.2(3) ?
C40 N32 Ru1 126.0(3) ?
C36 N32 Ru1 115.8(3) ?
F5 P1 F6 90.0(6) ?
F5 P1 F4 89.6(7) ?
F6 P1 F4 179.6(8) ?
F5 P1 F3 91.0(6) ?
F6 P1 F3 89.3(6) ?
F4 P1 F3 90.8(6) ?
F5 P1 F2 179.7(9) ?
F6 P1 F2 90.2(6) ?
F4 P1 F2 90.2(7) ?
F3 P1 F2 88.7(6) ?
F5 P1 F1 89.9(7) ?
F6 P1 F1 90.1(6) ?
F4 P1 F1 89.8(7) ?
F3 P1 F1 178.8(8) ?
F2 P1 F1 90.3(7) ?
F101 P101 F104 90.6(6) ?
F101 P101 F103 178.0(7) ?
F104 P101 F103 88.0(5) ?
F101 P101 F102 92.9(7) ?
F104 P101 F102 91.4(6) ?
F103 P101 F102 88.5(6) ?
F101 P101 F106 91.5(5) ?
F104 P101 F106 177.6(8) ?
F103 P101 F106 89.9(6) ?
F102 P101 F106 89.7(6) ?
F101 P101 F105 89.0(5) ?
F104 P101 F105 90.0(6) ?
F103 P101 F105 89.6(6) ?
F102 P101 F105 177.6(7) ?
F106 P101 F105 88.8(6) ?
F13 P11 F14 91.6(4) ?
F13 P11 F11 177.1(6) ?
F14 P11 F11 91.3(5) ?
F13 P11 F15 90.8(4) ?
F14 P11 F15 90.1(4) ?
F11 P11 F15 89.2(4) ?
F13 P11 F12 90.4(6) ?
F14 P11 F12 90.2(6) ?
F11 P11 F12 89.5(6) ?
F15 P11 F12 178.7(7) ?
F13 P11 F16 89.4(4) ?
F14 P11 F16 178.9(5) ?
F11 P11 F16 87.7(4) ?
F15 P11 F16 90.0(3) ?
F12 P11 F16 89.7(6) ?
F111 P111 F113 176.8(8) ?
F111 P111 F114 88.2(7) ?
F113 P111 F114 88.9(5) ?
F111 P111 F116 93.6(8) ?
F113 P111 F116 89.3(6) ?
F114 P111 F116 178.2(7) ?
F111 P111 F115 91.7(7) ?
F113 P111 F115 89.7(5) ?
F114 P111 F115 90.9(5) ?
F116 P111 F115 89.2(6) ?
F111 P111 F112 89.6(10) ?
F113 P111 F112 89.0(9) ?
F114 P111 F112 90.0(9) ?
F116 P111 F112 89.9(9) ?
F115 P111 F112 178.4(10) ?

loop_
_geom_bond_atom_site_label_1
_geom_bond_atom_site_label_2
_geom_bond_distance
_geom_bond_publ_flag
Ru1 N32 2.029(3) yes
Ru1 N22 2.038(3) yes
Ru1 N21 2.053(3) yes
Ru1 N31 2.057(3) yes
Ru1 N1 2.125(3) yes
Ru1 Cl1 2.4059(16) yes
C1 N1 1.338(5) ?
C1 C2 1.371(6) ?
C1 H1 0.9500 ?
C2 C3 1.400(6) ?
C2 H2 0.9500 ?
C3 C4 1.381(6) ?
C3 C6 1.481(6) ?
C4 C5 1.357(6) ?
C4 H4 0.9500 ?
C5 N1 1.352(5) ?
C5 H5 0.9500 ?
C6 C10 1.383(6) ?
C6 C7 1.390(6) ?
C7 C8 1.368(6) ?
C7 H7 0.9500 ?
C8 N2 1.349(5) ?
C8 H8 0.9500 ?
C9 N2 1.334(5) ?
C9 C10 1.367(6) ?
C9 H9 0.9500 ?
C10 H10 0.9500 ?
C11 C16 1.372(6) ?
C11 C12 1.375(6) ?
C11 N2 1.464(5) ?
C12 C13 1.380(6) ?
C12 H12 0.9500 ?
C13 C14 1.363(7) ?
C13 H13 0.9500 ?
C14 C15 1.366(7) ?
C14 H14 0.9500 ?
C15 C16 1.370(6) ?
C15 H15 0.9500 ?
C16 H16 0.9500 ?
C21 N21 1.332(5) ?
C21 C22 1.386(6) ?
C21 H21 0.9500 ?
C22 C23 1.352(7) ?
C22 H22 0.9500 ?
C23 C24 1.375(7) ?
C23 H23 0.9500 ?
C24 C25 1.386(6) ?
C24 H24 0.9500 ?
C25 N21 1.360(5) ?
C25 C26 1.463(6) ?
C26 N22 1.360(5) ?
C26 C27 1.387(6) ?
C27 C28 1.379(7) ?
C27 H27 0.9500 ?
C28 C29 1.371(6) ?
C28 H28 0.9500 ?
C29 C30 1.372(6) ?
C29 H29 0.9500 ?
C30 N22 1.345(5) ?
C30 H30 0.9500 ?
C31 N31 1.330(5) ?
C31 C32 1.366(6) ?
C31 H31 0.9500 ?
C32 C33 1.377(6) ?
C32 H32 0.9500 ?
C33 C34 1.368(6) ?
C33 H33 0.9500 ?
C34 C35 1.382(6) ?
C34 H34 0.9500 ?
C35 N31 1.363(5) ?
C35 C36 1.465(6) ?
C36 N32 1.372(5) ?
C36 C37 1.381(6) ?
C37 C38 1.370(6) ?
C37 H37 0.9500 ?
C38 C39 1.373(6) ?
C38 H38 0.9500 ?
C39 C40 1.375(6) ?
C39 H39 0.9500 ?
C40 N32 1.331(5) ?
C40 H40 0.9500 ?
F1 P1 1.581(11) ?
F2 P1 1.579(10) ?
F3 P1 1.578(11) ?
F4 P1 1.570(11) ?
F5 P1 1.568(10) ?
F6 P1 1.569(10) ?
F101 P101 1.565(8) ?
F102 P101 1.583(8) ?
F103 P101 1.579(9) ?
F104 P101 1.578(9) ?
F105 P101 1.596(8) ?
F106 P101 1.586(9) ?
F11 P11 1.593(7) ?
F12 P11 1.600(8) ?
F13 P11 1.572(6) ?
F14 P11 1.575(5) ?
F15 P11 1.594(6) ?
F16 P11 1.609(6) ?
F111 P111 1.570(10) ?
F112 P111 1.600(11) ?
F113 P111 1.571(8) ?
F114 P111 1.575(8) ?
F115 P111 1.585(9) ?
F116 P111 1.583(8) ?
